data_4027928
loop_
_publ_author_name
'Bijan Roy'
'Arun Kumar Bar'
'Bappaditya Gole'
'Partha Sarathi Mukherjee'

_publ_section_title
;
 Fluorescent Tris-Imidazolium Sensors for Picric Acid Explosive
;
_journal_name_full 'Journal of Organic Chemistry'
_journal_page_first 1306
_journal_page_last 1310
_journal_paper_doi 10.1021/jo302585a
_journal_volume 78
_journal_year 2013
_chemical_formula_moiety '2(C66 H57 N6), 0.36(Br2), 6.28(Br), 10(O)'
_chemical_formula_sum 'C132 H114 Br7 N12 O10'
_chemical_formula_weight 2587.65
_chemical_name_systematic
;
 ?
;
_space_group_IT_number 15
_symmetry_cell_setting monoclinic
_symmetry_space_group_name_Hall '-C 2yc'
_symmetry_space_group_name_H-M 'C 1 2/c 1'
_atom_sites_solution_hydrogens geom
_atom_sites_solution_primary direct
_atom_sites_solution_secondary difmap
_audit_creation_method SHELXL-97
_cell_angle_alpha 90.00
_cell_angle_beta 103.180(3)
_cell_angle_gamma 90.00
_cell_formula_units_Z 4
_cell_length_a 38.905(5)
_cell_length_b 15.3839(19)
_cell_length_c 19.874(2)
_cell_measurement_temperature 293(2)
_cell_volume 11581(2)
_computing_cell_refinement 'Bruker kappa apex ccd'
_computing_data_collection 'Bruker kappa apex ccd'
_computing_data_reduction 'Bruker saint'
_computing_molecular_graphics ortep-III
_computing_publication_material WinGX1.80.05
_computing_structure_refinement 'SHELXL-97 (Sheldrick, 2008)'
_computing_structure_solution shelxs-97
_diffrn_ambient_temperature 293(2)
_diffrn_detector_area_resol_mean 0.3
_diffrn_measured_fraction_theta_full 0.975
_diffrn_measured_fraction_theta_max 0.975
_diffrn_measurement_device_type 'CCD area detector'
_diffrn_measurement_method 'phi and omega scan'
_diffrn_radiation_monochromator graphite
_diffrn_radiation_source 'fine-focus sealed tube'
_diffrn_radiation_type MoK\a
_diffrn_radiation_wavelength 0.71073
_diffrn_reflns_av_R_equivalents 0.1686
_diffrn_reflns_av_sigmaI/netI 0.1701
_diffrn_reflns_limit_h_max 55
_diffrn_reflns_limit_h_min -54
_diffrn_reflns_limit_k_max 21
_diffrn_reflns_limit_k_min -22
_diffrn_reflns_limit_l_max 28
_diffrn_reflns_limit_l_min -27
_diffrn_reflns_number 112992
_diffrn_reflns_theta_full 30.00
_diffrn_reflns_theta_max 30.00
_diffrn_reflns_theta_min 1.43
_exptl_absorpt_coefficient_mu 2.492
_exptl_absorpt_correction_T_max 0.578
_exptl_absorpt_correction_T_min 0.555
_exptl_absorpt_correction_type empirical
_exptl_absorpt_process_details SADABS
_exptl_crystal_colour yellow
_exptl_crystal_density_diffrn 1.484
_exptl_crystal_description cubic
_exptl_crystal_F_000 1389
_exptl_crystal_size_max 0.24
_exptl_crystal_size_mid 0.22
_exptl_crystal_size_min 0.22
_refine_diff_density_max 2.701
_refine_diff_density_min -3.719
_refine_diff_density_rms 0.230
_refine_ls_extinction_method none
_refine_ls_goodness_of_fit_ref 1.186
_refine_ls_matrix_type full
_refine_ls_number_parameters 727
_refine_ls_number_reflns 17883
_refine_ls_number_restraints 0
_refine_ls_restrained_S_all 1.186
_refine_ls_R_factor_all 0.2367
_refine_ls_R_factor_gt 0.1150
_refine_ls_shift/su_max 14.765
_refine_ls_shift/su_mean 0.306
_refine_ls_structure_factor_coef Fsqd
_refine_ls_weighting_details 'calc w=1/[\s^2^(Fo^2^)+(0.2000P)^2^+0.0000P] where P=(Fo^2^+2Fc^2^)/3'
_refine_ls_weighting_scheme calc
_refine_ls_wR_factor_gt 0.3398
_refine_ls_wR_factor_ref 0.4005
_reflns_number_gt 8060
_reflns_number_total 17883
_reflns_threshold_expression >2\s(I)
_cod_data_source_file jo302585a_si_002.cif
_cod_data_source_block sensor1
_cod_original_cell_volume 11582(2)
_cod_original_sg_symbol_H-M 'C 2/c'
_cod_database_code 4027928

loop_
_symmetry_equiv_pos_as_xyz
'x, y, z'
'-x, y, -z+1/2'
'x+1/2, y+1/2, z'
'-x+1/2, y+1/2, -z+1/2'
'-x, -y, -z'
'x, -y, z-1/2'
'-x+1/2, -y+1/2, -z'
'x+1/2, -y+1/2, z-1/2'

loop_
_atom_site_label
_atom_site_type_symbol
_atom_site_fract_x
_atom_site_fract_y
_atom_site_fract_z
_atom_site_U_iso_or_equiv
_atom_site_adp_type
_atom_site_occupancy
_atom_site_symmetry_multiplicity
_atom_site_calc_flag
_atom_site_refinement_flags
Br1 Br 0.19168(2) 0.22373(5) 0.22140(5) 0.0268(2) Uani 1 1 d .
N2 N 0.24974(18) 0.4852(4) 0.2067(4) 0.0217(14) Uani 1 1 d .
N6 N 0.14858(19) 0.3731(4) 0.3962(3) 0.0251(15) Uani 1 1 d .
C8 C 0.1559(2) 0.4797(5) 0.3086(4) 0.0204(16) Uani 1 1 d .
C9 C 0.1283(2) 0.4782(5) 0.1862(4) 0.0197(16) Uani 1 1 d .
N4 N 0.08592(18) 0.3746(4) 0.1166(3) 0.0211(14) Uani 1 1 d .
C11 C 0.1610(2) 0.5006(5) 0.1708(4) 0.0221(17) Uani 1 1 d .
C13 C 0.1585(2) 0.0433(5) 0.4731(4) 0.0229(17) Uani 1 1 d .
C14 C 0.1896(2) 0.5174(5) 0.2242(5) 0.0254(18) Uani 1 1 d .
N3 N 0.05632(17) 0.2612(4) 0.0760(3) 0.0200(14) Uani 1 1 d .
C16 C 0.3434(2) 0.2240(5) 0.2422(4) 0.0251(18) Uani 1 1 d .
N1 N 0.27485(18) 0.3617(4) 0.1974(4) 0.0229(15) Uani 1 1 d .
C18 C 0.1323(2) 0.0261(5) 0.3484(4) 0.0216(16) Uani 1 1 d .
C20 C 0.2851(2) 0.5010(5) 0.2136(5) 0.0265(18) Uani 1 1 d .
H20 H 0.2962 0.5548 0.2209 0.032 Uiso 1 1 calc R
C21 C 0.0278(2) 0.2036(5) 0.0347(4) 0.0256(18) Uani 1 1 d .
H21A H 0.0363 0.1769 -0.0027 0.031 Uiso 1 1 calc R
H21B H 0.0074 0.2389 0.0143 0.031 Uiso 1 1 calc R
C22 C 0.3689(3) 0.2229(6) 0.3657(5) 0.047(3) Uani 1 1 d .
H22 H 0.3667 0.2335 0.4106 0.056 Uiso 1 1 calc R
C25 C 0.0954(2) 0.4677(5) 0.1296(4) 0.0236(17) Uani 1 1 d .
H25A H 0.0760 0.4979 0.1425 0.028 Uiso 1 1 calc R
H25B H 0.0992 0.4939 0.0875 0.028 Uiso 1 1 calc R
C26 C 0.2444(2) 0.4000(5) 0.1976(5) 0.0256(18) Uani 1 1 d .
H26 H 0.2228 0.3719 0.1922 0.031 Uiso 1 1 calc R
C28 C 0.3160(2) 0.2417(5) 0.1842(5) 0.0253(18) Uani 1 1 d .
C29 C 0.3538(3) 0.1993(5) 0.1072(5) 0.0286(19) Uani 1 1 d .
N5 N 0.15658(19) 0.2343(4) 0.3981(3) 0.0211(14) Uani 1 1 d .
C31 C 0.2228(2) 0.5540(5) 0.2077(5) 0.030(2) Uani 1 1 d .
H31A H 0.2168 0.5824 0.1630 0.036 Uiso 1 1 calc R
H31B H 0.2327 0.5975 0.2420 0.036 Uiso 1 1 calc R
C32 C 0.0141(2) -0.0197(6) 0.1099(5) 0.0291(19) Uani 1 1 d .
C33 C 0.1786(2) 0.0872(6) 0.5304(5) 0.0295(19) Uani 1 1 d .
H33 H 0.1890 0.1399 0.5237 0.035 Uiso 1 1 calc R
C36 C 0.1681(3) -0.0235(6) 0.6079(5) 0.036(2) Uani 1 1 d .
H36 H 0.1718 -0.0447 0.6528 0.043 Uiso 1 1 calc R
C37 C 0.1417(2) -0.0384(5) 0.4860(4) 0.0256(18) Uani 1 1 d .
C38 C 0.4046(3) 0.1759(6) 0.2916(6) 0.040(3) Uani 1 1 d .
H38 H 0.4260 0.1546 0.2850 0.048 Uiso 1 1 calc R
C39 C 0.0865(2) 0.2325(5) 0.1193(4) 0.0235(17) Uani 1 1 d .
H39 H 0.0928 0.1748 0.1297 0.028 Uiso 1 1 calc R
C40 C 0.1527(2) 0.4668(5) 0.3820(4) 0.0253(18) Uani 1 1 d .
H40A H 0.1736 0.4893 0.4134 0.030 Uiso 1 1 calc R
H40B H 0.1324 0.4988 0.3897 0.030 Uiso 1 1 calc R
C41 C 0.1880(2) 0.5046(5) 0.2940(4) 0.0229(17) Uani 1 1 d .
C42 C 0.1535(2) 0.0708(5) 0.4045(5) 0.0256(18) Uani 1 1 d .
C43 C -0.0066(2) 0.1555(6) 0.1192(4) 0.0259(18) Uani 1 1 d .
C44 C 0.1268(2) 0.0507(6) 0.2773(4) 0.0269(19) Uani 1 1 d .
H44 H 0.1358 0.1033 0.2661 0.032 Uiso 1 1 calc R
C45 C 0.3006(2) 0.4247(5) 0.2078(4) 0.0245(18) Uani 1 1 d .
H45 H 0.3245 0.4158 0.2103 0.029 Uiso 1 1 calc R
C46 C 0.1058(2) 0.3036(5) 0.1444(4) 0.0235(17) Uani 1 1 d .
H46 H 0.1279 0.3044 0.1744 0.028 Uiso 1 1 calc R
C47 C 0.1207(2) -0.0832(5) 0.4309(5) 0.0277(19) Uani 1 1 d .
H47 H 0.1095 -0.1340 0.4398 0.033 Uiso 1 1 calc R
C48 C 0.1257(2) 0.4682(4) 0.2543(4) 0.0193(16) Uani 1 1 d .
C49 C 0.2207(2) 0.5170(6) 0.3515(5) 0.034(2) Uani 1 1 d .
H49A H 0.2150 0.5062 0.3952 0.051 Uiso 1 1 calc R
H49B H 0.2291 0.5754 0.3504 0.051 Uiso 1 1 calc R
H49C H 0.2387 0.4770 0.3452 0.051 Uiso 1 1 calc R
C50 C 0.1159(2) -0.0549(5) 0.3634(5) 0.0254(18) Uani 1 1 d .
C51 C 0.3411(3) 0.2385(6) 0.3118(5) 0.036(2) Uani 1 1 d .
H51 H 0.3201 0.2591 0.3206 0.043 Uiso 1 1 calc R
C52 C 0.3215(2) 0.2341(5) 0.1168(5) 0.0276(19) Uani 1 1 d .
C53 C 0.0284(2) 0.0483(5) 0.0726(4) 0.0266(19) Uani 1 1 d .
C54 C 0.2803(2) 0.2664(5) 0.1946(5) 0.030(2) Uani 1 1 d .
H54A H 0.2624 0.2423 0.1572 0.036 Uiso 1 1 calc R
H54B H 0.2772 0.2407 0.2374 0.036 Uiso 1 1 calc R
C55 C 0.1741(2) 0.1502(5) 0.3897(5) 0.0248(18) Uani 1 1 d .
H55A H 0.1973 0.1495 0.4206 0.030 Uiso 1 1 calc R
H55B H 0.1772 0.1463 0.3428 0.030 Uiso 1 1 calc R
C56 C 0.0930(2) -0.0801(6) 0.2421(5) 0.036(2) Uani 1 1 d .
H56 H 0.0808 -0.1151 0.2063 0.043 Uiso 1 1 calc R
C58 C 0.0562(2) 0.3479(5) 0.0756(4) 0.0229(17) Uani 1 1 d .
H58 H 0.0383 0.3832 0.0508 0.027 Uiso 1 1 calc R
C59 C 0.0911(2) 0.4427(6) 0.2709(5) 0.0274(18) Uani 1 1 d .
H59A H 0.0941 0.4386 0.3201 0.041 Uiso 1 1 calc R
H59B H 0.0837 0.3874 0.2502 0.041 Uiso 1 1 calc R
H59C H 0.0736 0.4858 0.2531 0.041 Uiso 1 1 calc R
C60 C -0.0182(2) 0.2420(6) 0.1257(5) 0.0300(19) Uani 1 1 d .
H60 H -0.0108 0.2861 0.1003 0.036 Uiso 1 1 calc R
C61 C 0.1089(2) 0.0002(6) 0.2266(5) 0.031(2) Uani 1 1 d .
H61 H 0.1067 0.0168 0.1808 0.037 Uiso 1 1 calc R
C63 C 0.1303(2) 0.2500(5) 0.4319(5) 0.0268(19) Uani 1 1 d .
H63 H 0.1183 0.2086 0.4519 0.032 Uiso 1 1 calc R
C64 C 0.0529(2) 0.0223(6) 0.0330(5) 0.032(2) Uani 1 1 d .
H64 H 0.0627 0.0645 0.0095 0.039 Uiso 1 1 calc R
C65 C 0.1673(3) 0.3102(5) 0.3763(4) 0.0276(19) Uani 1 1 d .
H65 H 0.1848 0.3172 0.3517 0.033 Uiso 1 1 calc R
C66 C 0.0957(2) -0.1042(6) 0.3081(5) 0.031(2) Uani 1 1 d .
H66 H 0.0842 -0.1541 0.3176 0.037 Uiso 1 1 calc R
C69 C 0.1250(2) 0.3373(6) 0.4310(4) 0.0277(19) Uani 1 1 d .
H69 H 0.1087 0.3671 0.4499 0.033 Uiso 1 1 calc R
C70 C 0.3760(2) 0.1921(5) 0.2327(5) 0.030(2) Uani 1 1 d .
C72 C 0.0624(3) -0.0621(7) 0.0284(5) 0.040(2) Uani 1 1 d .
H72 H 0.0787 -0.0766 0.0026 0.048 Uiso 1 1 calc R
C73 C 0.3795(2) 0.1773(5) 0.1642(5) 0.031(2) Uani 1 1 d .
H73 H 0.4002 0.1517 0.1576 0.038 Uiso 1 1 calc R
C75 C 0.1478(3) -0.0695(6) 0.5549(5) 0.033(2) Uani 1 1 d .
H75 H 0.1378 -0.1219 0.5639 0.040 Uiso 1 1 calc R
C77 C 0.2959(3) 0.2613(6) 0.0577(5) 0.034(2) Uani 1 1 d .
H77 H 0.2746 0.2847 0.0627 0.041 Uiso 1 1 calc R
C78 C -0.0200(2) 0.0877(6) 0.1562(5) 0.033(2) Uani 1 1 d .
C79 C 0.0169(2) 0.1348(5) 0.0774(5) 0.0270(18) Uani 1 1 d .
C81 C 0.3585(3) 0.1885(6) 0.0374(5) 0.035(2) Uani 1 1 d .
H81 H 0.3791 0.1632 0.0304 0.042 Uiso 1 1 calc R
C82 C -0.0093(2) 0.0025(7) 0.1483(5) 0.037(2) Uani 1 1 d .
H82 H -0.0188 -0.0416 0.1706 0.044 Uiso 1 1 calc R
C83 C 0.0247(3) -0.1082(6) 0.1015(6) 0.041(3) Uani 1 1 d .
H83 H 0.0155 -0.1527 0.1238 0.049 Uiso 1 1 calc R
C84 C 0.1632(3) 0.5076(6) 0.0951(5) 0.034(2) Uani 1 1 d .
H84A H 0.1407 0.4930 0.0658 0.051 Uiso 1 1 calc R
H84B H 0.1808 0.4681 0.0865 0.051 Uiso 1 1 calc R
H84C H 0.1694 0.5659 0.0855 0.051 Uiso 1 1 calc R
C85 C 0.4007(3) 0.1912(6) 0.3545(6) 0.043(3) Uani 1 1 d .
H85 H 0.4195 0.1808 0.3921 0.052 Uiso 1 1 calc R
C89 C 0.3027(3) 0.2530(7) -0.0077(5) 0.040(2) Uani 1 1 d .
H89 H 0.2862 0.2736 -0.0458 0.048 Uiso 1 1 calc R
C90 C -0.0425(3) 0.1094(8) 0.1991(5) 0.041(3) Uani 1 1 d .
H90 H -0.0507 0.0658 0.2239 0.049 Uiso 1 1 calc R
C92 C -0.0529(3) 0.1939(8) 0.2053(5) 0.044(3) Uani 1 1 d .
H92 H -0.0683 0.2070 0.2333 0.053 Uiso 1 1 calc R
C95 C 0.3334(3) 0.2148(6) -0.0175(5) 0.038(2) Uani 1 1 d .
H95 H 0.3367 0.2072 -0.0620 0.045 Uiso 1 1 calc R
C96 C 0.1834(3) 0.0553(6) 0.5952(5) 0.036(2) Uani 1 1 d .
H96 H 0.1970 0.0863 0.6320 0.043 Uiso 1 1 calc R
C97 C 0.0475(3) -0.1280(6) 0.0625(6) 0.043(3) Uani 1 1 d .
H97 H 0.0536 -0.1858 0.0578 0.052 Uiso 1 1 calc R
C98 C -0.0398(3) 0.2616(7) 0.1684(6) 0.042(3) Uani 1 1 d .
H98 H -0.0462 0.3190 0.1736 0.050 Uiso 1 1 calc R
Br2 Br 0.06657(3) 0.51545(6) 0.44128(5) 0.0367(3) Uani 1 1 d .
Br3 Br 0.0000 0.71830(16) 0.2500 0.0722(6) Uani 1 2 d S
O3S O -0.0221(2) 0.3787(5) -0.0180(4) 0.0479(19) Uani 1 1 d .
O4S O -0.0149(2) 0.5500(7) 0.3524(4) 0.064(2) Uani 1 1 d .
O2S O 0.0519(2) 0.2691(6) -0.0942(4) 0.064(2) Uani 1 1 d .
O1S O 0.2558(3) 0.2874(9) 0.3478(6) 0.099(4) Uani 1 1 d .
O1W O 0.2475(4) 0.5071(9) 0.5343(6) 0.147(4) Uani 1 1 d .
Br4A Br 0.22729(9) 0.3239(2) 0.51817(18) 0.1207(13) Uiso 0.640(5) 1 d P
Br4B Br 0.25692(12) 0.2358(3) 0.4995(3) 0.0795(16) Uiso 0.360(5) 1 d P

loop_
_atom_site_aniso_label
_atom_site_aniso_U_11
_atom_site_aniso_U_22
_atom_site_aniso_U_33
_atom_site_aniso_U_23
_atom_site_aniso_U_13
_atom_site_aniso_U_12
Br1 0.0302(5) 0.0167(4) 0.0350(5) 0.0055(3) 0.0109(4) 0.0003(3)
N2 0.023(4) 0.011(3) 0.031(4) 0.000(3) 0.006(3) -0.002(3)
N6 0.041(4) 0.015(3) 0.016(3) 0.000(3) -0.001(3) 0.003(3)
C8 0.026(4) 0.011(3) 0.022(4) -0.001(3) 0.002(3) 0.005(3)
C9 0.025(4) 0.010(3) 0.023(4) 0.000(3) 0.004(3) -0.001(3)
N4 0.026(4) 0.017(3) 0.017(3) 0.001(3) -0.001(3) 0.000(3)
C11 0.029(4) 0.013(3) 0.023(4) 0.004(3) 0.005(3) 0.002(3)
C13 0.036(5) 0.011(3) 0.025(4) 0.005(3) 0.012(4) 0.006(3)
C14 0.027(4) 0.013(3) 0.038(5) 0.008(4) 0.011(4) -0.001(3)
N3 0.019(3) 0.018(3) 0.024(3) -0.001(3) 0.006(3) 0.001(3)
C16 0.036(5) 0.011(3) 0.027(4) 0.000(3) 0.006(4) -0.002(3)
N1 0.026(4) 0.016(3) 0.027(4) -0.001(3) 0.007(3) -0.006(3)
C18 0.028(4) 0.015(3) 0.023(4) -0.001(3) 0.008(3) 0.004(3)
C20 0.029(4) 0.018(4) 0.033(5) 0.002(3) 0.010(4) -0.004(3)
C21 0.025(4) 0.025(4) 0.024(4) -0.001(3) -0.002(3) -0.004(3)
C22 0.080(9) 0.026(5) 0.027(5) 0.000(4) -0.003(5) -0.013(5)
C25 0.035(5) 0.011(3) 0.022(4) -0.001(3) 0.002(3) -0.003(3)
C26 0.024(4) 0.017(4) 0.036(5) 0.002(3) 0.007(4) 0.001(3)
C28 0.028(5) 0.014(4) 0.032(5) -0.004(3) 0.004(4) -0.001(3)
C29 0.043(5) 0.012(3) 0.036(5) -0.004(3) 0.019(4) -0.003(3)
N5 0.033(4) 0.014(3) 0.018(3) 0.004(3) 0.008(3) 0.004(3)
C31 0.031(5) 0.012(3) 0.051(6) 0.007(4) 0.016(4) 0.002(3)
C32 0.030(5) 0.027(4) 0.026(4) -0.001(4) -0.003(4) -0.006(4)
C33 0.032(5) 0.021(4) 0.037(5) 0.007(4) 0.010(4) 0.003(4)
C36 0.054(6) 0.030(5) 0.025(5) 0.009(4) 0.011(4) 0.006(4)
C37 0.030(5) 0.020(4) 0.028(4) 0.007(3) 0.011(4) 0.005(3)
C38 0.036(6) 0.019(4) 0.055(7) 0.006(4) -0.009(5) -0.008(4)
C39 0.026(4) 0.019(4) 0.024(4) -0.001(3) 0.002(3) 0.002(3)
C40 0.033(5) 0.016(3) 0.024(4) 0.004(3) 0.001(4) 0.006(3)
C41 0.022(4) 0.016(3) 0.027(4) -0.002(3) -0.002(3) 0.006(3)
C42 0.032(5) 0.017(4) 0.032(5) 0.001(3) 0.016(4) 0.004(3)
C43 0.023(4) 0.025(4) 0.027(4) -0.002(4) -0.002(3) -0.001(3)
C44 0.023(4) 0.031(5) 0.026(4) 0.005(4) 0.006(3) 0.007(4)
C45 0.022(4) 0.017(4) 0.035(5) 0.000(3) 0.006(4) -0.006(3)
C46 0.024(4) 0.019(3) 0.028(4) 0.003(3) 0.008(3) 0.002(3)
C47 0.036(5) 0.018(4) 0.032(5) -0.001(4) 0.016(4) 0.002(4)
C48 0.023(4) 0.007(3) 0.027(4) 0.001(3) 0.006(3) -0.002(3)
C49 0.019(4) 0.027(4) 0.045(5) -0.001(4) -0.014(4) 0.000(3)
C50 0.031(5) 0.018(4) 0.028(4) -0.002(3) 0.009(4) 0.006(3)
C51 0.052(6) 0.021(4) 0.035(5) -0.009(4) 0.008(5) -0.005(4)
C52 0.031(5) 0.018(4) 0.033(5) 0.002(3) 0.005(4) -0.007(3)
C53 0.022(4) 0.023(4) 0.028(4) 0.000(3) -0.008(3) -0.005(3)
C54 0.034(5) 0.014(4) 0.043(5) 0.000(4) 0.010(4) -0.003(3)
C55 0.037(5) 0.014(3) 0.027(4) 0.006(3) 0.015(4) 0.007(3)
C56 0.033(5) 0.031(5) 0.038(5) -0.013(4) -0.001(4) 0.008(4)
C58 0.029(4) 0.020(4) 0.020(4) 0.006(3) 0.005(3) 0.005(3)
C59 0.028(4) 0.026(4) 0.026(4) 0.008(4) 0.002(3) -0.003(3)
C60 0.027(5) 0.029(4) 0.031(5) 0.002(4) 0.000(4) -0.002(4)
C61 0.031(5) 0.042(5) 0.020(4) 0.005(4) 0.005(4) 0.014(4)
C63 0.038(5) 0.014(3) 0.029(5) 0.004(3) 0.010(4) 0.002(3)
C64 0.026(5) 0.026(4) 0.043(5) -0.004(4) 0.002(4) -0.002(4)
C65 0.044(5) 0.015(4) 0.024(4) 0.004(3) 0.009(4) 0.004(4)
C66 0.031(5) 0.025(4) 0.037(5) -0.008(4) 0.008(4) 0.002(4)
C69 0.036(5) 0.023(4) 0.024(4) -0.004(3) 0.006(4) 0.007(4)
C70 0.037(5) 0.010(3) 0.038(5) 0.003(3) -0.004(4) -0.003(3)
C72 0.030(5) 0.039(5) 0.048(6) -0.013(5) 0.001(4) 0.008(4)
C73 0.029(5) 0.015(4) 0.052(6) 0.001(4) 0.013(4) 0.001(3)
C75 0.040(5) 0.030(4) 0.033(5) 0.011(4) 0.016(4) 0.006(4)
C77 0.042(6) 0.021(4) 0.036(5) 0.000(4) 0.003(4) -0.007(4)
C78 0.027(5) 0.038(5) 0.034(5) 0.009(4) 0.005(4) -0.008(4)
C79 0.024(4) 0.024(4) 0.031(5) -0.002(4) 0.003(4) -0.003(3)
C81 0.045(6) 0.021(4) 0.043(6) -0.007(4) 0.015(5) -0.006(4)
C82 0.032(5) 0.042(6) 0.032(5) 0.009(4) -0.002(4) -0.017(4)
C83 0.041(6) 0.027(5) 0.043(6) 0.005(4) -0.015(5) -0.009(4)
C84 0.045(6) 0.028(4) 0.032(5) 0.003(4) 0.015(4) -0.001(4)
C85 0.056(7) 0.018(4) 0.043(6) 0.004(4) -0.013(5) -0.005(4)
C89 0.043(6) 0.039(5) 0.032(5) 0.004(4) 0.000(4) -0.005(5)
C90 0.032(5) 0.060(7) 0.030(5) -0.002(5) 0.004(4) -0.013(5)
C92 0.027(5) 0.076(8) 0.032(5) -0.003(5) 0.013(4) -0.003(5)
C95 0.057(7) 0.027(5) 0.030(5) -0.005(4) 0.010(5) -0.010(4)
C96 0.043(5) 0.034(5) 0.029(5) 0.000(4) 0.005(4) 0.004(4)
C97 0.043(6) 0.021(4) 0.051(7) -0.008(4) -0.019(5) 0.007(4)
C98 0.033(5) 0.046(6) 0.046(6) -0.009(5) 0.006(5) 0.009(5)
Br2 0.0430(6) 0.0359(5) 0.0322(5) -0.0039(4) 0.0106(4) 0.0056(4)
Br3 0.0721(13) 0.0897(16) 0.0543(11) 0.000 0.0132(10) 0.000
O3S 0.053(5) 0.036(4) 0.047(4) 0.004(3) -0.005(4) 0.007(3)
O4S 0.049(5) 0.089(7) 0.049(5) -0.009(5) -0.002(4) -0.021(5)
O2S 0.071(6) 0.070(6) 0.056(5) 0.008(5) 0.023(5) -0.014(5)
O1S 0.058(6) 0.140(11) 0.106(8) -0.073(8) 0.031(6) -0.042(6)
O1W 0.155(10) 0.183(11) 0.103(9) 0.015(8) 0.029(8) 0.061(9)

loop_
_atom_type_symbol
_atom_type_description
_atom_type_scat_dispersion_real
_atom_type_scat_dispersion_imag
_atom_type_scat_source
C C 0.0033 0.0016 'International Tables Vol C Tables 4.2.6.8 and 6.1.1.4'
H H 0.0000 0.0000 'International Tables Vol C Tables 4.2.6.8 and 6.1.1.4'
N N 0.0061 0.0033 'International Tables Vol C Tables 4.2.6.8 and 6.1.1.4'
O O 0.0106 0.0060 'International Tables Vol C Tables 4.2.6.8 and 6.1.1.4'
Br Br -0.2901 2.4595 'International Tables Vol C Tables 4.2.6.8 and 6.1.1.4'

loop_
_geom_angle_atom_site_label_1
_geom_angle_atom_site_label_2
_geom_angle_atom_site_label_3
_geom_angle
_geom_angle_site_symmetry_1
_geom_angle_site_symmetry_3
C26 N2 C20 107.9(7) . .
C26 N2 C31 127.7(7) . .
C20 N2 C31 124.4(6) . .
C65 N6 C69 109.4(7) . .
C65 N6 C40 124.2(8) . .
C69 N6 C40 126.4(7) . .
C41 C8 C48 120.1(7) . .
C41 C8 C40 120.8(7) . .
C48 C8 C40 119.1(7) . .
C48 C9 C11 120.4(7) . .
C48 C9 C25 118.6(7) . .
C11 C9 C25 121.0(7) . .
C58 N4 C46 109.4(7) . .
C58 N4 C25 123.8(7) . .
C46 N4 C25 126.8(7) . .
C14 C11 C9 119.1(8) . .
C14 C11 C84 121.9(8) . .
C9 C11 C84 118.9(7) . .
C42 C13 C33 125.0(8) . .
C42 C13 C37 117.6(8) . .
C33 C13 C37 117.4(7) . .
C11 C14 C41 121.3(8) . .
C11 C14 C31 118.9(8) . .
C41 C14 C31 119.7(8) . .
C58 N3 C39 109.3(7) . .
C58 N3 C21 125.6(7) . .
C39 N3 C21 125.1(6) . .
C28 C16 C70 119.5(8) . .
C28 C16 C51 124.3(9) . .
C70 C16 C51 116.2(8) . .
C26 N1 C45 107.9(7) . .
C26 N1 C54 125.2(7) . .
C45 N1 C54 126.6(7) . .
C42 C18 C44 125.7(8) . .
C42 C18 C50 117.4(7) . .
C44 C18 C50 116.8(7) . .
C45 C20 N2 107.4(7) . .
N3 C21 C79 112.2(7) . .
C51 C22 C85 120.8(11) . .
N4 C25 C9 111.6(6) . .
N2 C26 N1 109.1(7) . .
C16 C28 C52 120.9(8) . .
C16 C28 C54 119.1(8) . .
C52 C28 C54 119.9(8) . .
C73 C29 C52 119.1(8) . .
C73 C29 C81 122.1(9) . .
C52 C29 C81 118.8(9) . .
C65 N5 C63 109.2(7) . .
C65 N5 C55 122.3(7) . .
C63 N5 C55 128.3(7) . .
N2 C31 C14 112.1(6) . .
C82 C32 C83 123.2(9) . .
C82 C32 C53 119.1(8) . .
C83 C32 C53 117.7(9) . .
C96 C33 C13 122.0(8) . .
C75 C36 C96 120.4(9) . .
C47 C37 C75 122.1(8) . .
C47 C37 C13 119.5(8) . .
C75 C37 C13 118.4(8) . .
C85 C38 C70 120.4(11) . .
C46 C39 N3 107.1(7) . .
N6 C40 C8 110.4(6) . .
C14 C41 C8 118.9(7) . .
C14 C41 C49 120.2(8) . .
C8 C41 C49 120.9(8) . .
C13 C42 C18 123.4(7) . .
C13 C42 C55 118.0(8) . .
C18 C42 C55 118.5(7) . .
C79 C43 C60 121.9(8) . .
C79 C43 C78 119.8(8) . .
C60 C43 C78 118.2(9) . .
C61 C44 C18 121.8(9) . .
C20 C45 N1 107.7(7) . .
C39 C46 N4 106.3(7) . .
C50 C47 C37 122.2(8) . .
C9 C48 C8 119.9(7) . .
C9 C48 C59 120.6(7) . .
C8 C48 C59 119.5(7) . .
C47 C50 C66 120.9(8) . .
C47 C50 C18 119.8(8) . .
C66 C50 C18 119.3(8) . .
C22 C51 C16 121.5(11) . .
C28 C52 C29 119.3(8) . .
C28 C52 C77 122.2(9) . .
C29 C52 C77 118.4(9) . .
C64 C53 C79 124.2(8) . .
C64 C53 C32 117.3(8) . .
C79 C53 C32 118.5(8) . .
N1 C54 C28 113.7(7) . .
N5 C55 C42 113.7(7) . .
C66 C56 C61 120.0(9) . .
N3 C58 N4 107.9(7) . .
C98 C60 C43 121.3(9) . .
C44 C61 C56 120.7(8) . .
C69 C63 N5 107.2(8) . .
C72 C64 C53 122.1(9) . .
N6 C65 N5 107.7(8) . .
C56 C66 C50 121.1(9) . .
C63 C69 N6 106.5(8) . .
C16 C70 C73 118.2(8) . .
C16 C70 C38 120.3(9) . .
C73 C70 C38 121.6(9) . .
C64 C72 C97 120.5(10) . .
C29 C73 C70 122.6(8) . .
C36 C75 C37 120.8(9) . .
C89 C77 C52 120.0(10) . .
C82 C78 C90 122.4(9) . .
C82 C78 C43 118.3(9) . .
C90 C78 C43 119.3(9) . .
C43 C79 C53 120.7(8) . .
C43 C79 C21 119.1(8) . .
C53 C79 C21 120.0(8) . .
C95 C81 C29 120.8(9) . .
C32 C82 C78 123.5(9) . .
C97 C83 C32 121.7(10) . .
C38 C85 C22 120.8(10) . .
C77 C89 C95 121.7(10) . .
C92 C90 C78 121.2(10) . .
C90 C92 C98 119.8(10) . .
C81 C95 C89 120.1(10) . .
C33 C96 C36 121.0(9) . .
C83 C97 C72 120.7(9) . .
C60 C98 C92 120.1(10) . .
Br4B Br4A Br4B 7.5(4) 7_556 .
Br4B Br4B Br4A 159.6(12) 7_556 7_556
Br4B Br4B Br4A 13.0(8) 7_556 .
Br4A Br4B Br4A 172.5(4) 7_556 .

loop_
_geom_bond_atom_site_label_1
_geom_bond_atom_site_label_2
_geom_bond_distance
_geom_bond_site_symmetry_2
N2 C26 1.334(10) .
N2 C20 1.371(11) .
N2 C31 1.493(10) .
N6 C65 1.325(11) .
N6 C69 1.384(12) .
N6 C40 1.485(10) .
C8 C41 1.400(12) .
C8 C48 1.412(11) .
C8 C40 1.504(11) .
C9 C48 1.388(11) .
C9 C11 1.419(12) .
C9 C25 1.508(11) .
N4 C58 1.320(10) .
N4 C46 1.378(10) .
N4 C25 1.486(9) .
C11 C14 1.376(12) .
C11 C84 1.530(12) .
C13 C42 1.398(12) .
C13 C33 1.400(12) .
C13 C37 1.464(11) .
C14 C41 1.416(12) .
C14 C31 1.509(12) .
N3 C58 1.333(10) .
N3 C39 1.363(10) .
N3 C21 1.510(10) .
C16 C28 1.407(12) .
C16 C70 1.412(13) .
C16 C51 1.424(13) .
N1 C26 1.323(11) .
N1 C45 1.375(10) .
N1 C54 1.484(10) .
C18 C42 1.406(12) .
C18 C44 1.431(11) .
C18 C50 1.463(11) .
C20 C45 1.337(11) .
C21 C79 1.477(12) .
C22 C51 1.359(15) .
C22 C85 1.396(17) .
C28 C52 1.409(13) .
C28 C54 1.498(12) .
C29 C73 1.373(13) .
C29 C52 1.417(13) .
C29 C81 1.450(13) .
N5 C65 1.345(10) .
N5 C63 1.367(11) .
N5 C55 1.489(10) .
C32 C82 1.360(14) .
C32 C83 1.444(13) .
C32 C53 1.463(12) .
C33 C96 1.350(13) .
C36 C75 1.361(14) .
C36 C96 1.399(14) .
C37 C47 1.391(12) .
C37 C75 1.418(12) .
C38 C85 1.315(15) .
C38 C70 1.441(13) .
C39 C46 1.354(11) .
C41 C49 1.515(11) .
C42 C55 1.525(11) .
C43 C79 1.405(12) .
C43 C60 1.420(12) .
C43 C78 1.439(12) .
C44 C61 1.335(13) .
C47 C50 1.382(12) .
C48 C59 1.509(11) .
C50 C66 1.415(12) .
C52 C77 1.419(13) .
C53 C64 1.426(13) .
C53 C79 1.413(12) .
C56 C66 1.344(13) .
C56 C61 1.446(14) .
C60 C98 1.359(14) .
C63 C69 1.358(11) .
C64 C72 1.358(13) .
C70 C73 1.419(14) .
C72 C97 1.415(15) .
C77 C89 1.389(14) .
C78 C82 1.394(14) .
C78 C90 1.397(14) .
C81 C95 1.351(14) .
C83 C97 1.340(16) .
C89 C95 1.386(15) .
C90 C92 1.375(16) .
C92 C98 1.431(16) .
Br4A Br4B 1.202(5) 7_556
Br4A Br4B 1.871(6) .
Br4B Br4B 0.697(9) 7_556
Br4B Br4A 1.202(5) 7_556
